data_4349118
loop_
_publ_author_name
'Li, Guoping'
'Hao, Pengfei'
'Shen, Junju'
'Yu, Tanlai'
'Li, Huihui'
'Fu, Yunlong'

_publ_section_title
;
 Bipyridyltriazolium Chlorobismuthate with Thermo-/Photochromic and
 Photoluminescent Switching Behaviors Based on ET and
 CT<sup>&#x2020;</sup>.
;
_journal_issue 21
_journal_name_full 'Inorganic chemistry'
_journal_page_first 11342
_journal_page_last 11347
_journal_paper_doi 10.1021/acs.inorgchem.6b01906
_journal_volume 55
_journal_year 2016
_chemical_formula_moiety '2(C12 H11 N5), Bi2 Cl10 O, 5(O)'
_chemical_formula_sum 'C24 H22 Bi2 Cl10 N10 O6'
_chemical_formula_weight 1318.98
_space_group_IT_number 14
_space_group_name_Hall '-P 2ybc'
_space_group_name_H-M_alt 'P 1 21/c 1'
_symmetry_cell_setting monoclinic
_symmetry_space_group_name_Hall '-P 2ybc'
_symmetry_space_group_name_H-M 'P 1 21/c 1'
_atom_sites_solution_hydrogens geom
_atom_sites_solution_primary direct
_atom_sites_solution_secondary difmap
_audit_creation_method SHELXL-97
_cell_angle_alpha 90.00
_cell_angle_beta 101.948(6)
_cell_angle_gamma 90.00
_cell_formula_units_Z 4
_cell_length_a 10.6906(5)
_cell_length_b 21.0234(14)
_cell_length_c 19.7359(12)
_cell_measurement_reflns_used 4981
_cell_measurement_temperature 293(2)
_cell_measurement_theta_max 27.6910
_cell_measurement_theta_min 3.1080
_cell_volume 4339.6(5)
_computing_cell_refinement
;
CrysAlisPro, Agilent Technologies,
Version 1.171.37.35 (release 13-08-2014 CrysAlis171 .NET)
(compiled Aug 13 2014,18:06:01)
;
_computing_data_collection
;
CrysAlisPro, Agilent Technologies,
Version 1.171.37.35 (release 13-08-2014 CrysAlis171 .NET)
(compiled Aug 13 2014,18:06:01)
;
_computing_data_reduction
;
CrysAlisPro, Agilent Technologies,
Version 1.171.37.35 (release 13-08-2014 CrysAlis171 .NET)
(compiled Aug 13 2014,18:06:01)
;
_computing_structure_refinement 'SHELXL-97 (Sheldrick, 1997)'
_computing_structure_solution 'SHELXS-97 (Sheldrick, 1990)'
_diffrn_ambient_temperature 293(2)
_diffrn_detector_area_resol_mean 16.0710
_diffrn_measured_fraction_theta_full 0.999
_diffrn_measured_fraction_theta_max 0.999
_diffrn_measurement_device_type 'Xcalibur, Eos, Gemini'
_diffrn_radiation_monochromator graphite
_diffrn_radiation_source 'fine-focus sealed tube'
_diffrn_radiation_type MoK\a
_diffrn_radiation_wavelength 0.71073
_diffrn_reflns_av_R_equivalents 0.0316
_diffrn_reflns_av_sigmaI/netI 0.0522
_diffrn_reflns_limit_h_max 10
_diffrn_reflns_limit_h_min -13
_diffrn_reflns_limit_k_max 22
_diffrn_reflns_limit_k_min -25
_diffrn_reflns_limit_l_max 24
_diffrn_reflns_limit_l_min -20
_diffrn_reflns_number 18635
_diffrn_reflns_theta_full 26.00
_diffrn_reflns_theta_max 26.00
_diffrn_reflns_theta_min 2.59
_exptl_absorpt_coefficient_mu 8.762
_exptl_absorpt_correction_T_max 1.00000
_exptl_absorpt_correction_T_min 0.53582
_exptl_absorpt_correction_type multi-scan
_exptl_absorpt_process_details
;
CrysAlisPro, Agilent Technologies,
Version 1.171.37.35 (release 13-08-2014 CrysAlis171 .NET)
(compiled Aug 13 2014,18:06:01)
Empirical absorption correction using spherical harmonics,
 implemented in SCALE3 ABSPACK scaling algorithm.
;
_exptl_crystal_colour colorless
_exptl_crystal_density_diffrn 2.019
_exptl_crystal_density_method 'not measured'
_exptl_crystal_description block
_exptl_crystal_F_000 2480
_exptl_crystal_size_max 0.20
_exptl_crystal_size_mid 0.16
_exptl_crystal_size_min 0.03
_refine_diff_density_max 1.125
_refine_diff_density_min -0.858
_refine_diff_density_rms 0.131
_refine_ls_extinction_method none
_refine_ls_goodness_of_fit_ref 1.049
_refine_ls_hydrogen_treatment mixed
_refine_ls_matrix_type full
_refine_ls_number_parameters 469
_refine_ls_number_reflns 8506
_refine_ls_number_restraints 0
_refine_ls_restrained_S_all 1.049
_refine_ls_R_factor_all 0.0640
_refine_ls_R_factor_gt 0.0383
_refine_ls_shift/su_max 0.002
_refine_ls_shift/su_mean 0.000
_refine_ls_structure_factor_coef Fsqd
_refine_ls_weighting_details 'calc w=1/[\s^2^(Fo^2^)+(0.0221P)^2^+6.8712P] where P=(Fo^2^+2Fc^2^)/3'
_refine_ls_weighting_scheme calc
_refine_ls_wR_factor_gt 0.0667
_refine_ls_wR_factor_ref 0.0752
_reflns_number_gt 6349
_reflns_number_total 8506
_reflns_threshold_expression >2sigma(I)
_cod_data_source_file ic6b01906_si_002.cif
_cod_data_source_block 150908a41
_cod_original_cell_volume 4339.6(4)
_cod_database_code 4349118

loop_
_symmetry_equiv_pos_as_xyz
'x, y, z'
'-x, y+1/2, -z+1/2'
'-x, -y, -z'
'x, -y-1/2, z-1/2'

loop_
_atom_site_label
_atom_site_type_symbol
_atom_site_fract_x
_atom_site_fract_y
_atom_site_fract_z
_atom_site_U_iso_or_equiv
_atom_site_adp_type
_atom_site_occupancy
_atom_site_symmetry_multiplicity
_atom_site_calc_flag
_atom_site_refinement_flags
C1 C 0.6063(6) 0.8117(4) 0.5828(3) 0.0408(17) Uani 1 1 d .
C2 C 0.5123(7) 0.9005(4) 0.6229(4) 0.063(2) Uani 1 1 d .
H2 H 0.5051 0.9446 0.6244 0.076 Uiso 1 1 calc R
C3 C 0.4424(8) 0.8632(5) 0.6585(4) 0.070(3) Uani 1 1 d .
H3 H 0.3862 0.8813 0.6832 0.083 Uiso 1 1 calc R
C4 C 0.4576(7) 0.7990(5) 0.6566(4) 0.064(2) Uani 1 1 d .
H4 H 0.4122 0.7726 0.6806 0.077 Uiso 1 1 calc R
C5 C 0.5412(7) 0.7730(4) 0.6186(4) 0.056(2) Uani 1 1 d .
H5 H 0.5524 0.7291 0.6176 0.067 Uiso 1 1 calc R
C6 C 0.6931(6) 0.7912(4) 0.5385(3) 0.0399(17) Uani 1 1 d .
C7 C 0.8170(6) 0.7874(4) 0.4700(3) 0.0391(16) Uani 1 1 d .
C8 C 0.8973(6) 0.8059(3) 0.4226(3) 0.0384(16) Uani 1 1 d .
C9 C 0.9817(7) 0.8919(4) 0.3695(4) 0.059(2) Uani 1 1 d .
H9 H 0.9871 0.9356 0.3633 0.071 Uiso 1 1 calc R
C10 C 1.0457(7) 0.8514(5) 0.3351(4) 0.061(2) Uani 1 1 d .
H10 H 1.0977 0.8671 0.3066 0.073 Uiso 1 1 calc R
C11 C 1.0330(7) 0.7869(4) 0.3430(4) 0.054(2) Uani 1 1 d .
H11 H 1.0743 0.7587 0.3187 0.064 Uiso 1 1 calc R
C12 C 0.9589(6) 0.7645(4) 0.3869(3) 0.0444(18) Uani 1 1 d .
H12 H 0.9504 0.7209 0.3925 0.053 Uiso 1 1 calc R
C13 C 0.5695(6) 0.3309(4) 0.5908(3) 0.0401(17) Uani 1 1 d .
C14 C 0.5044(8) 0.4285(5) 0.6279(4) 0.074(3) Uani 1 1 d .
H14 H 0.5130 0.4726 0.6298 0.089 Uiso 1 1 calc R
C15 C 0.4173(9) 0.3996(5) 0.6598(4) 0.077(3) Uani 1 1 d .
H15 H 0.3662 0.4236 0.6830 0.092 Uiso 1 1 calc R
C16 C 0.4069(7) 0.3343(5) 0.6569(4) 0.063(2) Uani 1 1 d .
H16 H 0.3481 0.3135 0.6779 0.076 Uiso 1 1 calc R
C17 C 0.4847(6) 0.3002(4) 0.6227(3) 0.0457(18) Uani 1 1 d .
H17 H 0.4795 0.2561 0.6213 0.055 Uiso 1 1 calc R
C18 C 0.6529(6) 0.2991(4) 0.5516(3) 0.0392(17) Uani 1 1 d .
C19 C 0.7774(6) 0.2797(4) 0.4854(3) 0.0399(17) Uani 1 1 d .
C20 C 0.8632(6) 0.2874(4) 0.4372(3) 0.0427(17) Uani 1 1 d .
C21 C 0.9757(8) 0.3595(5) 0.3808(4) 0.072(3) Uani 1 1 d .
H21 H 0.9955 0.4014 0.3722 0.086 Uiso 1 1 calc R
C22 C 1.0264(7) 0.3112(5) 0.3497(4) 0.071(3) Uani 1 1 d .
H22 H 1.0824 0.3195 0.3205 0.085 Uiso 1 1 calc R
C23 C 0.9939(7) 0.2509(5) 0.3619(4) 0.065(2) Uani 1 1 d .
H23 H 1.0272 0.2174 0.3404 0.078 Uiso 1 1 calc R
C24 C 0.9124(6) 0.2380(4) 0.4056(3) 0.054(2) Uani 1 1 d .
H24 H 0.8909 0.1963 0.4137 0.065 Uiso 1 1 calc R
N1 N 0.7176(5) 0.7287(3) 0.5282(3) 0.0504(16) Uani 1 1 d .
N2 N 0.7990(5) 0.7269(3) 0.4830(3) 0.0509(16) Uani 1 1 d .
N3 N 0.7542(5) 0.8280(3) 0.5035(3) 0.0404(14) Uani 1 1 d .
H8 H 0.7544 0.8689 0.5021 0.048 Uiso 1 1 calc R
N4 N 0.9112(5) 0.8688(3) 0.4122(3) 0.0497(15) Uani 1 1 d .
H7 H 0.8727 0.8952 0.4341 0.060 Uiso 1 1 calc R
N5 N 0.5897(5) 0.8745(3) 0.5866(3) 0.0501(16) Uani 1 1 d .
H6 H 0.6313 0.8991 0.5643 0.060 Uiso 1 1 calc R
N6 N 0.6657(5) 0.2351(3) 0.5478(3) 0.0477(15) Uani 1 1 d .
N7 N 0.7469(5) 0.2222(3) 0.5048(3) 0.0528(16) Uani 1 1 d .
N8 N 0.7223(5) 0.3273(3) 0.5127(3) 0.0402(14) Uani 1 1 d .
H25 H 0.7304 0.3674 0.5064 0.048 Uiso 1 1 calc R
N9 N 0.8971(5) 0.3470(3) 0.4239(3) 0.0570(17) Uani 1 1 d .
H26 H 0.8672 0.3782 0.4438 0.068 Uiso 1 1 calc R
N10 N 0.5769(5) 0.3945(3) 0.5940(3) 0.0532(16) Uani 1 1 d .
H13 H 0.6298 0.4139 0.5737 0.064 Uiso 1 1 calc R
O1 O 0.6413(8) 0.8841(3) 0.0607(4) 0.138(3) Uani 1 1 d .
O2 O 0.7123(5) 0.9869(3) 0.5552(3) 0.0688(16) Uani 1 1 d .
O3 O 0.7215(6) 0.4898(3) 0.5501(3) 0.0923(19) Uani 1 1 d .
O4 O 0.8242(6) 0.4745(3) 0.4345(3) 0.0913(19) Uani 1 1 d .
O5 O 0.7857(5) 0.9845(3) 0.4286(3) 0.0758(17) Uani 1 1 d .
O6 O 0.6303(4) 0.9883(2) 0.2964(3) 0.0621(14) Uani 1 1 d .
Bi1 Bi 0.45162(2) 0.897047(12) 0.276241(13) 0.03509(8) Uani 1 1 d .
Bi2 Bi 0.01383(2) 1.071496(13) 0.240532(13) 0.03792(8) Uani 1 1 d .
Cl1 Cl 0.46087(19) 0.89336(10) 0.41655(9) 0.0606(5) Uani 1 1 d .
Cl2 Cl 0.30256(15) 0.80247(9) 0.26339(10) 0.0533(5) Uani 1 1 d .
Cl3 Cl 0.42695(18) 0.90248(10) 0.14031(9) 0.0621(5) Uani 1 1 d .
Cl4 Cl 0.64380(15) 0.82321(9) 0.28403(10) 0.0562(5) Uani 1 1 d .
Cl5 Cl 0.17691(15) 1.16575(9) 0.26460(9) 0.0508(5) Uani 1 1 d .
Cl6 Cl 0.0113(2) 1.08383(11) 0.10530(10) 0.0701(6) Uani 1 1 d .
Cl7 Cl -0.15159(19) 0.96826(10) 0.20880(11) 0.0654(6) Uani 1 1 d .
Cl8 Cl 0.00821(19) 1.06639(10) 0.38071(10) 0.0631(5) Uani 1 1 d .
Cl9 Cl -0.17850(15) 1.14548(9) 0.22783(10) 0.0559(5) Uani 1 1 d .
Cl10 Cl 0.23476(18) 0.98370(10) 0.25999(11) 0.0704(6) Uani 1 1 d .

loop_
_atom_site_aniso_label
_atom_site_aniso_U_11
_atom_site_aniso_U_22
_atom_site_aniso_U_33
_atom_site_aniso_U_23
_atom_site_aniso_U_13
_atom_site_aniso_U_12
C1 0.044(4) 0.049(5) 0.029(4) -0.001(3) 0.007(3) -0.003(4)
C2 0.074(5) 0.061(6) 0.060(5) -0.007(4) 0.026(4) 0.002(5)
C3 0.066(5) 0.096(8) 0.056(5) -0.007(5) 0.033(4) -0.003(6)
C4 0.060(5) 0.090(8) 0.047(5) 0.012(5) 0.019(4) -0.015(5)
C5 0.065(5) 0.050(6) 0.054(5) 0.010(4) 0.018(4) -0.001(4)
C6 0.043(4) 0.040(5) 0.036(4) 0.005(3) 0.007(3) -0.001(4)
C7 0.043(4) 0.037(5) 0.038(4) 0.004(3) 0.008(3) 0.004(4)
C8 0.037(3) 0.034(5) 0.045(4) -0.001(3) 0.010(3) 0.004(3)
C9 0.068(5) 0.046(6) 0.070(5) 0.006(4) 0.029(4) -0.008(4)
C10 0.056(4) 0.075(7) 0.059(5) 0.003(5) 0.032(4) 0.004(5)
C11 0.056(4) 0.050(6) 0.061(5) -0.004(4) 0.026(4) 0.013(4)
C12 0.042(4) 0.038(5) 0.053(4) 0.001(4) 0.008(3) 0.002(3)
C13 0.041(4) 0.046(5) 0.031(4) 0.006(3) 0.005(3) 0.009(4)
C14 0.085(6) 0.057(7) 0.081(6) -0.002(5) 0.020(5) 0.022(5)
C15 0.087(6) 0.080(8) 0.071(6) -0.001(5) 0.036(5) 0.040(6)
C16 0.059(5) 0.079(7) 0.058(5) 0.016(5) 0.027(4) 0.018(5)
C17 0.048(4) 0.048(5) 0.044(4) 0.002(4) 0.018(3) 0.002(4)
C18 0.044(4) 0.042(5) 0.034(4) 0.002(3) 0.015(3) -0.002(4)
C19 0.044(4) 0.036(5) 0.041(4) -0.003(3) 0.011(3) -0.001(3)
C20 0.042(4) 0.046(5) 0.040(4) 0.004(4) 0.010(3) 0.001(4)
C21 0.070(5) 0.081(8) 0.071(6) 0.025(5) 0.032(5) 0.000(5)
C22 0.053(5) 0.114(10) 0.053(5) 0.000(5) 0.030(4) -0.004(6)
C23 0.057(5) 0.090(8) 0.051(5) -0.026(5) 0.019(4) 0.001(5)
C24 0.055(4) 0.054(6) 0.055(5) -0.012(4) 0.017(4) 0.004(4)
N1 0.055(3) 0.050(5) 0.050(4) 0.002(3) 0.019(3) 0.006(3)
N2 0.058(4) 0.042(4) 0.056(4) 0.006(3) 0.020(3) 0.003(3)
N3 0.051(3) 0.022(3) 0.049(3) 0.001(3) 0.011(3) 0.003(3)
N4 0.054(3) 0.044(4) 0.056(4) -0.005(3) 0.025(3) 0.010(3)
N5 0.059(4) 0.049(5) 0.047(4) -0.002(3) 0.023(3) -0.006(3)
N6 0.050(3) 0.045(4) 0.051(4) 0.001(3) 0.017(3) 0.002(3)
N7 0.060(4) 0.048(4) 0.054(4) -0.001(3) 0.021(3) 0.003(3)
N8 0.049(3) 0.029(4) 0.045(3) 0.001(3) 0.014(3) 0.000(3)
N9 0.064(4) 0.051(5) 0.064(4) 0.002(3) 0.031(3) 0.005(4)
N10 0.056(4) 0.047(5) 0.059(4) 0.006(3) 0.020(3) 0.009(4)
O1 0.176(7) 0.062(5) 0.218(9) -0.032(5) 0.142(7) -0.004(5)
O2 0.082(4) 0.067(4) 0.062(3) -0.001(3) 0.026(3) -0.006(3)
O3 0.105(5) 0.065(5) 0.109(5) -0.001(4) 0.028(4) 0.002(4)
O4 0.104(5) 0.066(5) 0.111(5) -0.006(4) 0.040(4) -0.006(4)
O5 0.086(4) 0.066(5) 0.084(4) -0.005(3) 0.036(3) 0.002(3)
O6 0.051(3) 0.047(4) 0.094(4) -0.008(3) 0.026(3) -0.010(3)
Bi1 0.03365(13) 0.03053(16) 0.04351(15) -0.00021(12) 0.01356(10) 0.00036(11)
Bi2 0.03568(13) 0.03130(16) 0.04941(16) -0.00182(12) 0.01485(11) 0.00190(12)
Cl1 0.0803(13) 0.0591(14) 0.0434(10) -0.0002(9) 0.0155(9) -0.0015(11)
Cl2 0.0420(9) 0.0424(12) 0.0813(13) -0.0085(10) 0.0261(9) -0.0092(8)
Cl3 0.0720(12) 0.0715(16) 0.0469(11) 0.0011(10) 0.0221(9) 0.0060(11)
Cl4 0.0392(9) 0.0425(12) 0.0852(14) 0.0002(10) 0.0093(9) 0.0091(8)
Cl5 0.0415(9) 0.0524(13) 0.0639(12) -0.0097(9) 0.0231(8) -0.0103(9)
Cl6 0.0864(14) 0.0686(17) 0.0577(12) 0.0001(11) 0.0205(11) -0.0035(12)
Cl7 0.0735(12) 0.0486(14) 0.0807(14) -0.0085(11) 0.0310(11) -0.0180(11)
Cl8 0.0739(12) 0.0512(14) 0.0676(13) 0.0017(10) 0.0222(10) -0.0013(11)
Cl9 0.0395(9) 0.0473(13) 0.0805(13) -0.0007(10) 0.0119(9) 0.0092(9)
Cl10 0.0631(12) 0.0532(14) 0.1019(16) 0.0115(12) 0.0330(11) 0.0239(11)

loop_
_atom_type_symbol
_atom_type_description
_atom_type_scat_dispersion_real
_atom_type_scat_dispersion_imag
_atom_type_scat_source
C C 0.0033 0.0016 'International Tables Vol C Tables 4.2.6.8 and 6.1.1.4'
H H 0.0000 0.0000 'International Tables Vol C Tables 4.2.6.8 and 6.1.1.4'
N N 0.0061 0.0033 'International Tables Vol C Tables 4.2.6.8 and 6.1.1.4'
Cl Cl 0.1484 0.1585 'International Tables Vol C Tables 4.2.6.8 and 6.1.1.4'
Bi Bi -4.1077 10.2566 'International Tables Vol C Tables 4.2.6.8 and 6.1.1.4'
O O 0.0106 0.0060 'International Tables Vol C Tables 4.2.6.8 and 6.1.1.4'

loop_
_geom_angle_atom_site_label_1
_geom_angle_atom_site_label_2
_geom_angle_atom_site_label_3
_geom_angle
N5 C1 C5 118.3(7)
N5 C1 C6 115.6(6)
C5 C1 C6 126.1(7)
N5 C2 C3 120.6(8)
N5 C2 H2 119.7
C3 C2 H2 119.7
C4 C3 C2 118.2(8)
C4 C3 H3 120.9
C2 C3 H3 120.9
C3 C4 C5 119.9(8)
C3 C4 H4 120.0
C5 C4 H4 120.0
C1 C5 C4 119.9(8)
C1 C5 H5 120.0
C4 C5 H5 120.0
N3 C6 N1 111.2(6)
N3 C6 C1 126.3(7)
N1 C6 C1 122.5(7)
N2 C7 N3 114.1(6)
N2 C7 C8 121.0(7)
N3 C7 C8 124.9(7)
N4 C8 C12 117.7(6)
N4 C8 C7 117.4(6)
C12 C8 C7 125.0(7)
N4 C9 C10 119.8(8)
N4 C9 H9 120.1
C10 C9 H9 120.1
C9 C10 C11 119.3(7)
C9 C10 H10 120.3
C11 C10 H10 120.3
C10 C11 C12 119.6(7)
C10 C11 H11 120.2
C12 C11 H11 120.2
C8 C12 C11 120.5(7)
C8 C12 H12 119.8
C11 C12 H12 119.8
N10 C13 C17 119.1(7)
N10 C13 C18 116.5(6)
C17 C13 C18 124.4(7)
N10 C14 C15 121.0(9)
N10 C14 H14 119.5
C15 C14 H14 119.5
C14 C15 C16 118.7(8)
C14 C15 H15 120.7
C16 C15 H15 120.7
C17 C16 C15 119.2(8)
C17 C16 H16 120.4
C15 C16 H16 120.4
C13 C17 C16 120.4(8)
C13 C17 H17 119.8
C16 C17 H17 119.8
N8 C18 N6 109.8(6)
N8 C18 C13 125.8(7)
N6 C18 C13 124.3(6)
N7 C19 N8 114.3(6)
N7 C19 C20 121.0(7)
N8 C19 C20 124.7(7)
N9 C20 C24 118.2(7)
N9 C20 C19 117.5(7)
C24 C20 C19 124.3(7)
N9 C21 C22 120.2(9)
N9 C21 H21 119.9
C22 C21 H21 119.9
C23 C22 C21 118.8(8)
C23 C22 H22 120.6
C21 C22 H22 120.6
C22 C23 C24 121.1(8)
C22 C23 H23 119.4
C24 C23 H23 119.4
C20 C24 C23 119.3(8)
C20 C24 H24 120.3
C23 C24 H24 120.3
C6 N1 N2 106.9(6)
C7 N2 N1 103.8(6)
C6 N3 C7 103.9(6)
C6 N3 H8 128.0
C7 N3 H8 128.0
C9 N4 C8 123.1(7)
C9 N4 H7 118.4
C8 N4 H7 118.4
C2 N5 C1 123.0(7)
C2 N5 H6 118.5
C1 N5 H6 118.5
C18 N6 N7 108.4(6)
C19 N7 N6 103.1(6)
C18 N8 C19 104.4(6)
C18 N8 H25 127.8
C19 N8 H25 127.8
C21 N9 C20 122.5(8)
C21 N9 H26 118.8
C20 N9 H26 118.8
C14 N10 C13 121.7(7)
C14 N10 H13 119.2
C13 N10 H13 119.2
Cl2 Bi1 Cl4 90.60(6)
Cl2 Bi1 Cl3 90.22(6)
Cl4 Bi1 Cl3 89.84(6)
Cl2 Bi1 O6 173.60(12)
Cl4 Bi1 O6 83.48(12)
Cl3 Bi1 O6 92.20(12)
Cl2 Bi1 Cl1 88.25(6)
Cl4 Bi1 Cl1 93.52(6)
Cl3 Bi1 Cl1 176.31(6)
O6 Bi1 Cl1 89.68(12)
Cl2 Bi1 Cl10 90.58(6)
Cl4 Bi1 Cl10 176.83(6)
Cl3 Bi1 Cl10 87.21(6)
O6 Bi1 Cl10 95.46(11)
Cl1 Bi1 Cl10 89.45(6)
Cl9 Bi2 Cl5 92.83(6)
Cl9 Bi2 Cl6 90.08(7)
Cl5 Bi2 Cl6 88.65(6)
Cl9 Bi2 Cl8 86.46(6)
Cl5 Bi2 Cl8 89.97(6)
Cl6 Bi2 Cl8 176.21(7)
Cl9 Bi2 Cl7 89.53(6)
Cl5 Bi2 Cl7 176.42(6)
Cl6 Bi2 Cl7 88.65(6)
Cl8 Bi2 Cl7 92.87(6)
Cl9 Bi2 Cl10 177.89(6)
Cl5 Bi2 Cl10 87.99(6)
Cl6 Bi2 Cl10 91.89(6)
Cl8 Bi2 Cl10 91.59(6)
Cl7 Bi2 Cl10 89.75(6)
Bi1 Cl10 Bi2 178.89(9)

loop_
_geom_bond_atom_site_label_1
_geom_bond_atom_site_label_2
_geom_bond_distance
C1 N5 1.337(8)
C1 C5 1.359(9)
C1 C6 1.465(9)
C2 N5 1.321(9)
C2 C3 1.372(11)
C2 H2 0.9300
C3 C4 1.361(11)
C3 H3 0.9300
C4 C5 1.392(10)
C4 H4 0.9300
C5 H5 0.9300
C6 N3 1.302(8)
C6 N1 1.363(9)
C7 N2 1.321(8)
C7 N3 1.342(8)
C7 C8 1.448(9)
C8 N4 1.351(8)
C8 C12 1.371(9)
C9 N4 1.332(9)
C9 C10 1.359(10)
C9 H9 0.9300
C10 C11 1.374(10)
C10 H10 0.9300
C11 C12 1.374(9)
C11 H11 0.9300
C12 H12 0.9300
C13 N10 1.341(8)
C13 C17 1.368(9)
C13 C18 1.457(9)
C14 N10 1.331(10)
C14 C15 1.370(12)
C14 H14 0.9300
C15 C16 1.378(11)
C15 H15 0.9300
C16 C17 1.376(10)
C16 H16 0.9300
C17 H17 0.9300
C18 N8 1.314(8)
C18 N6 1.356(8)
C19 N7 1.328(9)
C19 N8 1.331(8)
C19 C20 1.460(9)
C20 N9 1.345(9)
C20 C24 1.371(9)
C21 N9 1.340(9)
C21 C22 1.356(12)
C21 H21 0.9300
C22 C23 1.351(12)
C22 H22 0.9300
C23 C24 1.373(10)
C23 H23 0.9300
C24 H24 0.9300
N1 N2 1.370(7)
N3 H8 0.8600
N4 H7 0.8600
N5 H6 0.8600
N6 N7 1.361(8)
N8 H25 0.8600
N9 H26 0.8600
N10 H13 0.8600
O6 Bi1 2.678(5)
Bi1 Cl2 2.5277(18)
Bi1 Cl4 2.5541(17)
Bi1 Cl3 2.6433(18)
Bi1 Cl1 2.7515(18)
Bi1 Cl10 2.9135(18)
Bi2 Cl9 2.5487(17)
Bi2 Cl5 2.6170(18)
Bi2 Cl6 2.676(2)
Bi2 Cl8 2.782(2)
Bi2 Cl7 2.788(2)
Bi2 Cl10 2.9593(18)

loop_
_geom_hbond_atom_site_label_D
_geom_hbond_atom_site_label_H
_geom_hbond_atom_site_label_A
_geom_hbond_distance_DH
_geom_hbond_distance_HA
_geom_hbond_distance_DA
_geom_hbond_angle_DHA
N10 H13 O3 0.86 1.98 2.776(9) 153.7
N9 H26 O4 0.86 2.07 2.811(9) 143.2
N5 H6 O2 0.86 2.06 2.832(8) 148.6
N4 H7 O5 0.86 2.09 2.829(8) 144.0
